data_1576144
loop_
_publ_author_name
'Balvanz, Adam'
'Pournara, Anastasia'
'Reynolds, Robert P.'
'Meza, Patricia E.'
'Malliakas, Christos D.'
'Fletcher, Jared D.'
'Seshadri, Ram'
'Dravid, Vinayak P.'
'Kanatzidis, Mercouri G.'

_publ_section_title
;
 Tuning optical properties and local lone-pair off-centering in "hollow"
 FA<sub>1-<i>x</i></sub> {<i>en</i>} <sub><i>x</i></sub> Pb
 <sub><i>&#x3b7;</i>-<i>y</i></sub> Sn <sub><i>y</i></sub> Br<sub>3</sub>
 perovskites.
;
_journal_issue 1
_journal_name_full 'Chemical science'
_journal_page_first 526
_journal_page_last 543
_journal_paper_doi 10.1039/d5sc01841b
_journal_volume 17
_journal_year 2026
_chemical_formula_sum 'C1.11 H5.552 Br3 N2 Pb0.753 Sn0.187'
_chemical_formula_weight 464.9
_space_group_crystal_system cubic
_space_group_IT_number 221
_space_group_name_Hall '-P 4 2 3'
_space_group_name_H-M_alt 'P m -3 m'
_symmetry_cell_setting cubic
_symmetry_Int_Tables_number 221
_symmetry_space_group_name_Hall '-P 4 2 3'
_symmetry_space_group_name_H-M 'P m -3 m'
_audit_update_record
;
2025-02-21 deposited with the CCDC.	2025-10-21 downloaded from the CCDC.
;
_cell_angle_alpha 90
_cell_angle_beta 90
_cell_angle_gamma 90
_cell_formula_units_Z 1
_cell_length_a 6.0203(6)
_cell_length_b 6.0203(6)
_cell_length_c 6.0203(6)
_cell_measurement_reflns_used 386
_cell_measurement_temperature 296.28(10)
_cell_measurement_theta_max 30.24
_cell_measurement_theta_min 3.38
_cell_volume 218.20(4)
_computing_cell_refinement 'CrysAlisPro 1.171.43.70a (Rigaku OD, 2023)'
_computing_data_collection 'CrysAlisPro system (CCD 43.124a 64-bit (release 23-05-2024))'
_computing_data_reduction 'CrysAlisPro 1.171.43.70a (Rigaku OD, 2023)'
_diffrn_ambient_environment air
_diffrn_ambient_temperature 296.28
_diffrn_detector 'Hybrid Pixel Array Detector'
_diffrn_detector_area_resol_mean 10.0000
_diffrn_detector_type HyPix
_diffrn_measured_fraction_theta_full 0.98
_diffrn_measured_fraction_theta_max 0.98
_diffrn_measurement_details
;
List of Runs (angles in degrees, time in seconds):

  # Type    Start    End  Width  t~exp~   \w     \q     \k     \f   Frames
#--------------------------------------------------------------------------
  1  \w    -66.00  -7.00   0.50   20.00    --  -25.30 117.00 146.00  118
  2  \w    -98.00 -73.00   0.50   20.00    --  -25.30 -49.00 129.00   50
;
_diffrn_measurement_device 'four-circle diffractometer'
_diffrn_measurement_device_type 'XtaLAB Synergy, Single source at offset/far, HyPix'
_diffrn_measurement_method '\w scans'
_diffrn_orient_matrix_type 'CrysAlisPro convention (1999,Acta A55,543-557)'
_diffrn_orient_matrix_UB_11 -0.0633591000
_diffrn_orient_matrix_UB_12 -0.0070708000
_diffrn_orient_matrix_UB_13 -0.0990627000
_diffrn_orient_matrix_UB_21 -0.0739962000
_diffrn_orient_matrix_UB_22 0.0817300000
_diffrn_orient_matrix_UB_23 0.0415507000
_diffrn_orient_matrix_UB_31 0.0663441000
_diffrn_orient_matrix_UB_32 0.0845958000
_diffrn_orient_matrix_UB_33 -0.0482251000
_diffrn_radiation_monochromator mirror
_diffrn_radiation_probe x-ray
_diffrn_radiation_source 'X-ray tube'
_diffrn_radiation_type 'Mo K\a'
_diffrn_radiation_wavelength 0.71073
_diffrn_reflns_av_R_equivalents 0.0131
_diffrn_reflns_av_sigmaI/netI 0.0220
_diffrn_reflns_av_unetI/netI 0.0122
_diffrn_reflns_limit_h_max 10
_diffrn_reflns_limit_h_min -4
_diffrn_reflns_limit_k_max 9
_diffrn_reflns_limit_k_min -9
_diffrn_reflns_limit_l_max 9
_diffrn_reflns_limit_l_min -9
_diffrn_reflns_number 782
_diffrn_reflns_theta_full 37.43
_diffrn_reflns_theta_max 37.43
_diffrn_reflns_theta_min 3.38
_diffrn_source 'micro-focus sealed X-ray tube'
_diffrn_source_type 'PhotonJet (Mo) X-ray Source'
_exptl_absorpt_coefficient_mu 28.757
_exptl_absorpt_correction_T_max 0.230
_exptl_absorpt_correction_T_min 0.125
_exptl_absorpt_correction_type empirical
_exptl_absorpt_process_details
;
CrysAlisPro 1.171.43.70a (Rigaku Oxford Diffraction, 2023)
Empirical absorption correction using spherical harmonics,
implemented in SCALE3 ABSPACK scaling algorithm.
;
_exptl_crystal_colour red
_exptl_crystal_density_diffrn 3.5377
_exptl_crystal_description irregular
_exptl_crystal_F_000 194
_exptl_crystal_size_max 0.107
_exptl_crystal_size_mid 0.085
_exptl_crystal_size_min 0.071
_refine_diff_density_max 0.74
_refine_diff_density_min -0.81
_refine_ls_extinction_method none
_refine_ls_goodness_of_fit_gt 1.41
_refine_ls_goodness_of_fit_ref 1.37
_refine_ls_hydrogen_treatment constr
_refine_ls_number_constraints 2
_refine_ls_number_parameters 9
_refine_ls_number_reflns 151
_refine_ls_number_restraints 1
_refine_ls_R_factor_all 0.0360
_refine_ls_R_factor_gt 0.0326
_refine_ls_shift/su_max 0.0499
_refine_ls_shift/su_mean 0.0130
_refine_ls_structure_factor_coef Fsqd
_refine_ls_weighting_details w=1/(\s^2^(I)+0.0016I^2^)
_refine_ls_weighting_scheme sigma
_refine_ls_wR_factor_gt 0.0762
_refine_ls_wR_factor_ref 0.0774
_reflns_number_gt 140
_reflns_number_total 151
_reflns_threshold_expression I>2\s(I)
_cod_data_source_file d5sc01841b2.cif
_cod_data_source_block I_CCDC6
_cod_depositor_comments
;
The following automatic conversions were performed:

data item '_diffrn_radiation_probe' value 'X-ray' was changed to
'x-ray' in accordance with the
/home/data/users/saulius/crontab/automatic-downloads/rss-feeds/RSC/lib/dictionaries/cif_core.dic
dictionary named 'cif_core.dic' version 2.4.2 last updated on
2011-04-26.

Automatic conversion script
Id: cif_fix_values 8170 2020-07-09 18:12:32Z antanas 

 Adding full bibliography for 1576135--1576153.cif.
;
_cod_original_sg_symbol_Hall '-P 4;2;3'
_cod_original_sg_symbol_H-M 'P 4/m -3 2/m'
_cod_database_code 1576144
_chemical_oxdiff_formula 'Pb0.8 Sn0.2 Br3'
_reflns_odcompleteness_completeness 100.00
_reflns_odcompleteness_theta 36.23
_reflns_odcompleteness_iscentric 1
_oxdiff_exptl_absorpt_empirical_full_min 0.779
_oxdiff_exptl_absorpt_empirical_full_max 1.295
_oxdiff_exptl_absorpt_empirical_details
;
Empirical correction (ABSPACK) includes:
- Absorption correction using spherical harmonics
- Frame scaling
;

loop_
_space_group_symop_id
_space_group_symop_operation_xyz
1 x,y,z
2 -x,-y,z
3 -x,y,-z
4 x,-y,-z
5 z,x,y
6 z,-x,-y
7 -z,-x,y
8 -z,x,-y
9 y,z,x
10 -y,z,-x
11 y,-z,-x
12 -y,-z,x
13 y,x,-z
14 -y,-x,-z
15 y,-x,z
16 -y,x,z
17 x,z,-y
18 -x,z,y
19 -x,-z,-y
20 x,-z,y
21 z,y,-x
22 z,-y,x
23 -z,y,x
24 -z,-y,-x
25 -x,-y,-z
26 x,y,-z
27 x,-y,z
28 -x,y,z
29 -z,-x,-y
30 -z,x,y
31 z,x,-y
32 z,-x,y
33 -y,-z,-x
34 y,-z,x
35 -y,z,x
36 y,z,-x
37 -y,-x,z
38 y,x,z
39 -y,x,-z
40 y,-x,-z
41 -x,-z,y
42 x,-z,-y
43 x,z,y
44 -x,z,-y
45 -z,-y,x
46 -z,y,-x
47 z,-y,-x
48 z,y,x

loop_
_atom_site_label
_atom_site_type_symbol
_atom_site_fract_x
_atom_site_fract_y
_atom_site_fract_z
_atom_site_adp_type
_atom_site_U_iso_or_equiv
_atom_site_site_symmetry_multiplicity
_atom_site_occupancy
_atom_site_calc_flag
_atom_site_refinement_flags
_atom_site_disorder_assembly
_atom_site_disorder_group
Pb Pb 0.5 0.5 0.5 Uani 0.04728(17) 1 0.753(6) d . . .
Sn Sn 0.5 0.5 0.5 Uani 0.04728(17) 1 0.1868(14) d . . .
Br Br 0 0.5 0.5 Uani 0.0995(6) 3 1 d . . .
C C 0 0 0 Uani 0.166(19) 1 0.8894 d . . .
N N 0.2408(2) 0 0 Uani 0.16(4) 6 0.2936 d . . .

loop_
_atom_site_aniso_label
_atom_site_aniso_type_symbol
_atom_site_aniso_U_11
_atom_site_aniso_U_22
_atom_site_aniso_U_33
_atom_site_aniso_U_12
_atom_site_aniso_U_13
_atom_site_aniso_U_23
Pb Pb 0.0473(3) 0.0473(3) 0.0473(3) 0 0 0
Sn Sn 0.0473(3) 0.0473(3) 0.0473(3) 0 0 0
Br Br 0.0512(7) 0.1237(12) 0.1237(12) 0 0 0
C C 0.17(3) 0.17(3) 0.17(3) 0 0 0
N N 0.13(7) 0.18(6) 0.18(6) 0 0 0

loop_
_atom_type_symbol
_atom_type_scat_dispersion_real
_atom_type_scat_dispersion_imag
_atom_type_scat_source
C 0.0033 0.0016 'International Tables Vol C tables 4.2.6.8 and 6.1.1.1'
H 0.0000 0.0000 'International Tables Vol C tables 4.2.6.8 and 6.1.1.1'
Br -0.2901 2.4595 'International Tables Vol C tables 4.2.6.8 and 6.1.1.1'
N 0.0061 0.0033 'International Tables Vol C tables 4.2.6.8 and 6.1.1.1'
Pb -3.3944 10.1111 'International Tables Vol C tables 4.2.6.8 and 6.1.1.1'
Sn -0.6537 1.4246 'International Tables Vol C tables 4.2.6.8 and 6.1.1.1'

loop_
_exptl_crystal_face_index_h
_exptl_crystal_face_index_k
_exptl_crystal_face_index_l
_exptl_crystal_face_perp_dist
? ? ? ?

loop_
_geom_angle_atom_site_label_1
_geom_angle_atom_site_label_2
_geom_angle_atom_site_label_3
_geom_angle_site_symmetry_1
_geom_angle_site_symmetry_2
_geom_angle_site_symmetry_3
_geom_angle
_geom_angle_publ_flag
Sn Pb Br . . . 0 ?
Sn Pb Br . . 1_655 0 ?
Sn Pb Br . . 5_555 0 ?
Sn Pb Br . . 5_565 0 ?
Sn Pb Br . . 9_555 0 ?
Sn Pb Br . . 9_556 0 ?
Br Pb Br . . 1_655 180 ?
Br Pb Br . . 5_555 90 ?
Br Pb Br . . 5_565 90 ?
Br Pb Br . . 9_555 90 ?
Br Pb Br . . 9_556 90 ?
Br Pb Br 1_655 . 5_555 90 ?
Br Pb Br 1_655 . 5_565 90 ?
Br Pb Br 1_655 . 9_555 90 ?
Br Pb Br 1_655 . 9_556 90 ?
Br Pb Br 5_555 . 5_565 180 ?
Br Pb Br 5_555 . 9_555 90 ?
Br Pb Br 5_555 . 9_556 90 ?
Br Pb Br 5_565 . 9_555 90 ?
Br Pb Br 5_565 . 9_556 90 ?
Br Pb Br 9_555 . 9_556 180 ?
Pb Sn Br . . . 0 ?
Pb Sn Br . . 1_655 0 ?
Pb Sn Br . . 5_555 0 ?
Pb Sn Br . . 5_565 0 ?
Pb Sn Br . . 9_555 0 ?
Pb Sn Br . . 9_556 0 ?
Br Sn Br . . 1_655 180 ?
Br Sn Br . . 5_555 90 ?
Br Sn Br . . 5_565 90 ?
Br Sn Br . . 9_555 90 ?
Br Sn Br . . 9_556 90 ?
Br Sn Br 1_655 . 5_555 90 ?
Br Sn Br 1_655 . 5_565 90 ?
Br Sn Br 1_655 . 9_555 90 ?
Br Sn Br 1_655 . 9_556 90 ?
Br Sn Br 5_555 . 5_565 180 ?
Br Sn Br 5_555 . 9_555 90 ?
Br Sn Br 5_555 . 9_556 90 ?
Br Sn Br 5_565 . 9_555 90 ?
Br Sn Br 5_565 . 9_556 90 ?
Br Sn Br 9_555 . 9_556 180 ?
Pb Br Pb 1_455 . . 180 ?
Pb Br Sn 1_455 . 1_455 0 ?
Pb Br Sn 1_455 . . 180 ?
Pb Br N 1_455 . 5_555 90 ?
Pb Br N 1_455 . 5_556 90 ?
Pb Br N 1_455 . 6_565 90 ?
Pb Br N 1_455 . 6_566 90 ?
Pb Br N 1_455 . 9_555 90 ?
Pb Br N 1_455 . 9_565 90 ?
Pb Br N 1_455 . 10_556 90 ?
Pb Br N 1_455 . 10_566 90 ?
Pb Br Sn . . 1_455 180 ?
Pb Br Sn . . . 0 ?
Pb Br N . . 5_555 90 ?
Pb Br N . . 5_556 90 ?
Pb Br N . . 6_565 90 ?
Pb Br N . . 6_566 90 ?
Pb Br N . . 9_555 90 ?
Pb Br N . . 9_565 90 ?
Pb Br N . . 10_556 90 ?
Pb Br N . . 10_566 90 ?
Sn Br Sn 1_455 . . 180 ?
Sn Br N 1_455 . 5_555 90 ?
Sn Br N 1_455 . 5_556 90 ?
Sn Br N 1_455 . 6_565 90 ?
Sn Br N 1_455 . 6_566 90 ?
Sn Br N 1_455 . 9_555 90 ?
Sn Br N 1_455 . 9_565 90 ?
Sn Br N 1_455 . 10_556 90 ?
Sn Br N 1_455 . 10_566 90 ?
Sn Br N . . 5_555 90 ?
Sn Br N . . 5_556 90 ?
Sn Br N . . 6_565 90 ?
Sn Br N . . 6_566 90 ?
Sn Br N . . 9_555 90 ?
Sn Br N . . 9_565 90 ?
Sn Br N . . 10_556 90 ?
Sn Br N . . 10_566 90 ?
N Br N 5_555 . 5_556 125.20(3) ?
N Br N 5_555 . 6_565 54.80(3) ?
N Br N 5_555 . 6_566 180 ?
N Br N 5_555 . 9_555 35.20(3) ?
N Br N 5_555 . 9_565 90.00(3) ?
N Br N 5_555 . 10_556 90.00(3) ?
N Br N 5_555 . 10_566 144.80(3) ?
N Br N 5_556 . 6_565 180 ?
N Br N 5_556 . 6_566 54.80(3) ?
N Br N 5_556 . 9_555 90.00(3) ?
N Br N 5_556 . 9_565 144.80(3) ?
N Br N 5_556 . 10_556 35.20(3) ?
N Br N 5_556 . 10_566 90.00(3) ?
N Br N 6_565 . 6_566 125.20(3) ?
N Br N 6_565 . 9_555 90.00(3) ?
N Br N 6_565 . 9_565 35.20(3) ?
N Br N 6_565 . 10_556 144.80(3) ?
N Br N 6_565 . 10_566 90.00(3) ?
N Br N 6_566 . 9_555 144.80(3) ?
N Br N 6_566 . 9_565 90.00(3) ?
N Br N 6_566 . 10_556 90.00(3) ?
N Br N 6_566 . 10_566 35.20(3) ?
N Br N 9_555 . 9_565 125.20(3) ?
N Br N 9_555 . 10_556 54.80(3) ?
N Br N 9_555 . 10_566 180 ?
N Br N 9_565 . 10_556 180 ?
N Br N 9_565 . 10_566 54.80(3) ?
N Br N 10_556 . 10_566 125.20(3) ?
N C N . . 2_555 180 ?
N C N . . 5_555 90 ?
N C N . . 6_555 90 ?
N C N . . 9_555 90 ?
N C N . . 10_555 90 ?
N C N 2_555 . 5_555 90 ?
N C N 2_555 . 6_555 90 ?
N C N 2_555 . 9_555 90 ?
N C N 2_555 . 10_555 90 ?
N C N 5_555 . 6_555 180 ?
N C N 5_555 . 9_555 90 ?
N C N 5_555 . 10_555 90 ?
N C N 6_555 . 9_555 90 ?
N C N 6_555 . 10_555 90 ?
N C N 9_555 . 10_555 180 ?
Br N Br 5_554 . 5_555 125.20(4) ?
Br N Br 5_554 . 9_545 77.772(17) ?
Br N Br 5_554 . 9_555 77.772(17) ?
Br N C 5_554 . . 117.40(2) ?
Br N N 5_554 . 2_555 117.40(2) ?
Br N N 5_554 . 2_655 62.60(2) ?
Br N N 5_554 . 5_555 108.991(11) ?
Br N N 5_554 . 6_555 108.991(11) ?
Br N N 5_554 . 9_555 162.40(5) ?
Br N N 5_554 . 10_555 72.40(3) ?
Br N Br 5_555 . 9_545 77.772(17) ?
Br N Br 5_555 . 9_555 77.772(17) ?
Br N C 5_555 . . 117.40(2) ?
Br N N 5_555 . 2_555 117.40(2) ?
Br N N 5_555 . 2_655 62.60(2) ?
Br N N 5_555 . 5_555 108.991(11) ?
Br N N 5_555 . 6_555 108.991(11) ?
Br N N 5_555 . 9_555 72.40(3) ?
Br N N 5_555 . 10_555 162.40(5) ?
Br N Br 9_545 . 9_555 125.20(4) ?
Br N C 9_545 . . 117.40(2) ?
Br N N 9_545 . 2_555 117.40(2) ?
Br N N 9_545 . 2_655 62.60(2) ?
Br N N 9_545 . 5_555 162.40(5) ?
Br N N 9_545 . 6_555 72.40(3) ?
Br N N 9_545 . 9_555 108.991(11) ?
Br N N 9_545 . 10_555 108.991(11) ?
Br N C 9_555 . . 117.40(2) ?
Br N N 9_555 . 2_555 117.40(2) ?
Br N N 9_555 . 2_655 62.60(2) ?
Br N N 9_555 . 5_555 72.40(3) ?
Br N N 9_555 . 6_555 162.40(5) ?
Br N N 9_555 . 9_555 108.991(11) ?
Br N N 9_555 . 10_555 108.991(11) ?
C N N . . 2_555 0 ?
C N N . . 2_655 180 ?
C N N . . 5_555 45.00(4) ?
C N N . . 6_555 45.00(4) ?
C N N . . 9_555 45.00(4) ?
C N N . . 10_555 45.00(4) ?
N N N 2_555 . 2_655 180 ?
N N N 2_555 . 5_555 45.00(4) ?
N N N 2_555 . 6_555 45.00(4) ?
N N N 2_555 . 9_555 45.00(4) ?
N N N 2_555 . 10_555 45.00(4) ?
N N N 2_655 . 5_555 135.00(4) ?
N N N 2_655 . 6_555 135.00(4) ?
N N N 2_655 . 9_555 135.00(4) ?
N N N 2_655 . 10_555 135.00(4) ?
N N N 5_555 . 6_555 90.00(7) ?
N N N 5_555 . 9_555 60.00(4) ?
N N N 5_555 . 10_555 60.00(4) ?
N N N 6_555 . 9_555 60.00(4) ?
N N N 6_555 . 10_555 60.00(4) ?
N N N 9_555 . 10_555 90.00(7) ?

loop_
_geom_bond_atom_site_label_1
_geom_bond_atom_site_label_2
_geom_bond_site_symmetry_1
_geom_bond_site_symmetry_2
_geom_bond_distance
_geom_bond_publ_flag
Pb Sn . . 0 ?
Pb Br . . 3.0101(6) ?
Pb Br . 1_655 3.0101(6) ?
Pb Br . 5_555 3.0101(6) ?
Pb Br . 5_565 3.0101(6) ?
Pb Br . 9_555 3.0101(6) ?
Pb Br . 9_556 3.0101(6) ?
Sn Br . . 3.0101(6) ?
Sn Br . 1_655 3.0101(6) ?
Sn Br . 5_555 3.0101(6) ?
Sn Br . 5_565 3.0101(6) ?
Sn Br . 9_555 3.0101(6) ?
Sn Br . 9_556 3.0101(6) ?
Br N . 5_555 3.3905(8) ?
Br N . 5_556 3.3905(8) ?
Br N . 6_565 3.3905(8) ?
Br N . 6_566 3.3905(8) ?
Br N . 9_555 3.3905(8) ?
Br N . 9_565 3.3905(8) ?
Br N . 10_556 3.3905(8) ?
Br N . 10_566 3.3905(8) ?
C N . . 1.4498(14) ?
C N . 2_555 1.4498(14) ?
C N . 5_555 1.4498(14) ?
C N . 6_555 1.4498(14) ?
C N . 9_555 1.4498(14) ?
C N . 10_555 1.4498(14) ?
N N . 2_555 2.900(2) ?
N N . 2_655 3.121(2) ?
N N . 5_555 2.0503(14) ?
N N . 6_555 2.0503(14) ?
N N . 9_555 2.0503(14) ?
N N . 10_555 2.0503(14) ?

loop_
_geom_hbond_atom_site_label_D
_geom_hbond_atom_site_label_H
_geom_hbond_atom_site_label_A
_geom_hbond_site_symmetry_D
_geom_hbond_site_symmetry_H
_geom_hbond_site_symmetry_A
_geom_hbond_distance_DH
_geom_hbond_distance_HA
_geom_hbond_distance_DA
_geom_hbond_angle_DHA
_geom_hbond_publ_flag
? ? ? ? ? ? ? ? ? ? ?

loop_
_geom_torsion_atom_site_label_1
_geom_torsion_atom_site_label_2
_geom_torsion_atom_site_label_3
_geom_torsion_atom_site_label_4
_geom_torsion_site_symmetry_1
_geom_torsion_site_symmetry_2
_geom_torsion_site_symmetry_3
_geom_torsion_site_symmetry_4
_geom_torsion
_geom_torsion_publ_flag
? ? ? ? ? ? ? ? ? ?

loop_
_restr_angle_atom_site_label_1
_restr_angle_site_symmetry_1
_restr_angle_atom_site_label_2
_restr_angle_site_symmetry_2
_restr_angle_atom_site_label_3
_restr_angle_site_symmetry_3
_restr_angle_target
_restr_angle_target_weight_param
? ? ? ? ? ? ? ?

loop_
_restr_distance_atom_site_label_1
_restr_distance_site_symmetry_1
_restr_distance_atom_site_label_2
_restr_distance_site_symmetry_2
_restr_distance_target
_restr_distance_target_weight_param
C . N . 1.45 0.001

loop_
_restr_equal_angle_atom_site_label_1
_restr_equal_angle_site_symmetry_1
_restr_equal_angle_atom_site_label_2
_restr_equal_angle_site_symmetry_2
_restr_equal_angle_atom_site_label_3
_restr_equal_angle_site_symmetry_3
_restr_equal_angle_class_class_id
_restr_equal_angle_class_target_weight_param
? ? ? ? ? ? ? ?

loop_
_restr_equal_distance_atom_site_label_1
_restr_equal_distance_site_symmetry_1
_restr_equal_distance_atom_site_label_2
_restr_equal_distance_site_symmetry_2
_restr_equal_distance_class_class_id
_restr_equal_distance_class_target_weight_param
? ? ? ? ? ?

loop_
_restr_equal_torsion_atom_site_label_1
_restr_equal_torsion_site_symmetry_1
_restr_equal_torsion_atom_site_label_2
_restr_equal_torsion_site_symmetry_2
_restr_equal_torsion_atom_site_label_3
_restr_equal_torsion_site_symmetry_3
_restr_equal_torsion_atom_site_label_4
_restr_equal_torsion_site_symmetry_4
_restr_equal_torsion_class_class_id
_restr_equal_torsion_class_target_weight_param
? ? ? ? ? ? ? ? ? ?

loop_
_restr_torsion_atom_site_label_1
_restr_torsion_site_symmetry_1
_restr_torsion_atom_site_label_2
_restr_torsion_site_symmetry_2
_restr_torsion_atom_site_label_3
_restr_torsion_site_symmetry_3
_restr_torsion_atom_site_label_4
_restr_torsion_site_symmetry_4
_restr_torsion_angle_target
_restr_torsion_weight_param
? ? ? ? ? ? ? ? ? ?

loop_
_twin_individual_id
_twin_individual_mass_fraction_refined
_twin_individual_twin_matrix_11
_twin_individual_twin_matrix_12
_twin_individual_twin_matrix_13
_twin_individual_twin_matrix_21
_twin_individual_twin_matrix_22
_twin_individual_twin_matrix_23
_twin_individual_twin_matrix_31
_twin_individual_twin_matrix_32
_twin_individual_twin_matrix_33
? ? ? ? ? ? ? ? ? ? ?

loop_
_jana_atom_site_adp_c_label
_jana_atom_site_adp_c_type_symbol
_jana_atom_site_adp_c_111
_jana_atom_site_adp_c_112
_jana_atom_site_adp_c_113
_jana_atom_site_adp_c_122
_jana_atom_site_adp_c_123
_jana_atom_site_adp_c_133
_jana_atom_site_adp_c_222
_jana_atom_site_adp_c_223
_jana_atom_site_adp_c_233
_jana_atom_site_adp_c_333
? ? ? ? ? ? ? ? ? ? ? ?

loop_
_jana_atom_site_adp_d_label
_jana_atom_site_adp_d_type_symbol
_jana_atom_site_adp_d_1111
_jana_atom_site_adp_d_1112
_jana_atom_site_adp_d_1113
_jana_atom_site_adp_d_1122
_jana_atom_site_adp_d_1123
_jana_atom_site_adp_d_1133
_jana_atom_site_adp_d_1222
_jana_atom_site_adp_d_1223
_jana_atom_site_adp_d_1233
_jana_atom_site_adp_d_1333
_jana_atom_site_adp_d_2222
_jana_atom_site_adp_d_2223
_jana_atom_site_adp_d_2233
_jana_atom_site_adp_d_2333
_jana_atom_site_adp_d_3333
? ? ? ? ? ? ? ? ? ? ? ? ? ? ? ? ?

loop_
_jana_atom_site_adp_e_label
_jana_atom_site_adp_e_type_symbol
_jana_atom_site_adp_e_11111
_jana_atom_site_adp_e_11112
_jana_atom_site_adp_e_11113
_jana_atom_site_adp_e_11122
_jana_atom_site_adp_e_11123
_jana_atom_site_adp_e_11133
_jana_atom_site_adp_e_11222
_jana_atom_site_adp_e_11223
_jana_atom_site_adp_e_11233
_jana_atom_site_adp_e_11333
_jana_atom_site_adp_e_12222
_jana_atom_site_adp_e_12223
_jana_atom_site_adp_e_12233
_jana_atom_site_adp_e_12333
_jana_atom_site_adp_e_13333
_jana_atom_site_adp_e_22222
_jana_atom_site_adp_e_22223
_jana_atom_site_adp_e_22233
_jana_atom_site_adp_e_22333
_jana_atom_site_adp_e_23333
_jana_atom_site_adp_e_33333
? ? ? ? ? ? ? ? ? ? ? ? ? ? ? ? ? ? ? ? ? ? ?

loop_
_jana_atom_site_adp_f_label
_jana_atom_site_adp_f_type_symbol
_jana_atom_site_adp_f_111111
_jana_atom_site_adp_f_111112
_jana_atom_site_adp_f_111113
_jana_atom_site_adp_f_111122
_jana_atom_site_adp_f_111123
_jana_atom_site_adp_f_111133
_jana_atom_site_adp_f_111222
_jana_atom_site_adp_f_111223
_jana_atom_site_adp_f_111233
_jana_atom_site_adp_f_111333
_jana_atom_site_adp_f_112222
_jana_atom_site_adp_f_112223
_jana_atom_site_adp_f_112233
_jana_atom_site_adp_f_112333
_jana_atom_site_adp_f_113333
_jana_atom_site_adp_f_122222
_jana_atom_site_adp_f_122223
_jana_atom_site_adp_f_122233
_jana_atom_site_adp_f_122333
_jana_atom_site_adp_f_123333
_jana_atom_site_adp_f_133333
_jana_atom_site_adp_f_222222
_jana_atom_site_adp_f_222223
_jana_atom_site_adp_f_222233
_jana_atom_site_adp_f_222333
_jana_atom_site_adp_f_223333
_jana_atom_site_adp_f_233333
_jana_atom_site_adp_f_333333
? ? ? ? ? ? ? ? ? ? ? ? ? ? ? ? ? ? ? ? ? ? ? ? ? ? ? ? ? ?
